data_4103516
loop_
_publ_author_name
'Kristina Lekin'
'Stephen M. Winter'
'Laura E. Downie'
'Xuezhao Bao'
'John S. Tse'
'Serge Desgreniers'
'Richard A. Secco'
'Paul A. Dube'
'Richard T. Oakley'

_publ_section_title
;
 Hysteretic Spin Crossover between a Bisdithiazolyl Radical and Its
 Hypervalent \s-Dimer
;
_journal_name_full 'Journal of the American Chemical Society'
_journal_page_first 16212
_journal_page_last 16224
_journal_paper_doi 10.1021/ja106768z
_journal_volume 132
_journal_year 2010
_chemical_formula_sum 'C7 H5 F N3 S4'
_chemical_formula_weight 278.38
_chemical_name_systematic
; 
 ? 
;
_space_group_IT_number 113
_symmetry_cell_setting tetragonal
_symmetry_space_group_name_Hall 'P -4 2ab'
_symmetry_space_group_name_H-M 'P -4 21 m'
_atom_sites_solution_hydrogens geom
_atom_sites_solution_primary direct
_atom_sites_solution_secondary difmap
_audit_creation_method SHELXL-97
_cell_angle_alpha 90.00
_cell_angle_beta 90.00
_cell_angle_gamma 90.00
_cell_formula_units_Z 4
_cell_length_a 15.8542(7)
_cell_length_b 15.8542(7)
_cell_length_c 4.1273(3)
_cell_measurement_reflns_used 2225
_cell_measurement_temperature 296(2)
_cell_measurement_theta_max 26.35
_cell_measurement_theta_min 2.87
_cell_volume 1037.42(10)
_computing_cell_refinement ApexII
_computing_data_collection ApexII
_computing_data_reduction ApexII
_computing_structure_refinement 'SHELXL-97 (Sheldrick, 1997)'
_computing_structure_solution 'SHELXS-97 (Sheldrick, 1990)'
_diffrn_ambient_temperature 296(2)
_diffrn_measured_fraction_theta_full 0.994
_diffrn_measured_fraction_theta_max 0.994
_diffrn_measurement_device_type 'CCD area detector'
_diffrn_measurement_method 'omega scans'
_diffrn_radiation_monochromator graphite
_diffrn_radiation_source 'fine-focus sealed tube'
_diffrn_radiation_type MoK\a
_diffrn_radiation_wavelength 0.71073
_diffrn_reflns_av_R_equivalents 0.0257
_diffrn_reflns_av_sigmaI/netI 0.0205
_diffrn_reflns_limit_h_max 16
_diffrn_reflns_limit_h_min -19
_diffrn_reflns_limit_k_max 19
_diffrn_reflns_limit_k_min -19
_diffrn_reflns_limit_l_max 4
_diffrn_reflns_limit_l_min -5
_diffrn_reflns_number 5066
_diffrn_reflns_theta_full 26.35
_diffrn_reflns_theta_max 26.35
_diffrn_reflns_theta_min 2.87
_exptl_absorpt_coefficient_mu 0.895
_exptl_absorpt_correction_T_max 0.974
_exptl_absorpt_correction_T_min 0.778
_exptl_absorpt_correction_type empirical
_exptl_absorpt_process_details sadabs
_exptl_crystal_colour black
_exptl_crystal_density_diffrn 1.782
_exptl_crystal_density_method 'not measured'
_exptl_crystal_description needle
_exptl_crystal_F_000 564
_exptl_crystal_size_max 0.495
_exptl_crystal_size_mid 0.04
_exptl_crystal_size_min 0.03
_refine_diff_density_max 0.240
_refine_diff_density_min -0.172
_refine_diff_density_rms 0.049
_refine_ls_abs_structure_details 'Flack H D (1983), Acta Cryst. A39, 876-881'
_refine_ls_abs_structure_Flack -0.05(16)
_refine_ls_extinction_method none
_refine_ls_goodness_of_fit_ref 1.158
_refine_ls_hydrogen_treatment constr
_refine_ls_matrix_type full
_refine_ls_number_parameters 76
_refine_ls_number_reflns 1095
_refine_ls_number_restraints 0
_refine_ls_restrained_S_all 1.158
_refine_ls_R_factor_all 0.0330
_refine_ls_R_factor_gt 0.0309
_refine_ls_shift/su_max 0.001
_refine_ls_shift/su_mean 0.000
_refine_ls_structure_factor_coef Fsqd
_refine_ls_weighting_details 'calc w=1/[\s^2^(Fo^2^)+(0.0313P)^2^+0.4428P] where P=(Fo^2^+2Fc^2^)/3'
_refine_ls_weighting_scheme calc
_refine_ls_wR_factor_gt 0.0714
_refine_ls_wR_factor_ref 0.0730
_reflns_number_gt 1051
_reflns_number_total 1095
_reflns_threshold_expression >2sigma(I)
_cod_data_source_file ja106768z_si_002.cif
_cod_data_source_block fbpet_0m
_cod_database_code 4103516

loop_
_symmetry_equiv_pos_as_xyz
'x, y, z'
'-x, -y, z'
'y, -x, -z'
'-y, x, -z'
'-x+1/2, y+1/2, -z'
'x+1/2, -y+1/2, -z'
'-y+1/2, -x+1/2, z'
'y+1/2, x+1/2, z'

loop_
_atom_site_label
_atom_site_type_symbol
_atom_site_fract_x
_atom_site_fract_y
_atom_site_fract_z
_atom_site_U_iso_or_equiv
_atom_site_adp_type
_atom_site_occupancy
_atom_site_symmetry_multiplicity
_atom_site_calc_flag
_atom_site_refinement_flags
S1 S 0.10494(4) 0.93362(4) 0.7631(2) 0.0400(2) Uani 1 1 d .
S2 S 0.22007(5) 0.96589(4) 0.5406(2) 0.0433(2) Uani 1 1 d .
N2 N 0.23849(13) 0.73849(13) 0.9363(8) 0.0301(7) Uani 1 2 d S
C1 C 0.20885(16) 0.81652(15) 0.8339(6) 0.0286(6) Uani 1 1 d .
C3 C 0.34277(16) 0.84277(16) 0.5641(11) 0.0352(9) Uani 1 2 d S
F1 F 0.39544(12) 0.89544(12) 0.3831(7) 0.0541(7) Uani 1 2 d S
N1 N 0.13262(14) 0.83994(14) 0.9072(7) 0.0346(6) Uani 1 1 d .
C4 C 0.18518(17) 0.68518(17) 1.1409(10) 0.0340(9) Uani 1 2 d S
H4B H 0.1516 0.7208 1.2780 0.041 Uiso 1 1 d R
C2 C 0.26320(16) 0.86986(16) 0.6489(7) 0.0313(6) Uani 1 1 d .
C5 C 0.12748(18) 0.62748(18) 0.9561(12) 0.0478(11) Uani 1 2 d S
H5A H 0.0945 0.5945 1.1044 0.072 Uiso 1 2 d SR
H5B H 0.0906 0.6602 0.8221 0.072 Uiso 1 1 d R

loop_
_atom_site_aniso_label
_atom_site_aniso_U_11
_atom_site_aniso_U_22
_atom_site_aniso_U_33
_atom_site_aniso_U_23
_atom_site_aniso_U_13
_atom_site_aniso_U_12
S1 0.0317(3) 0.0306(3) 0.0577(4) -0.0015(3) 0.0000(4) 0.0046(3)
S2 0.0402(4) 0.0280(3) 0.0616(5) 0.0075(3) 0.0036(4) 0.0028(3)
N2 0.0280(9) 0.0280(9) 0.0345(17) 0.0015(10) 0.0015(10) -0.0012(12)
C1 0.0296(13) 0.0246(12) 0.0316(15) -0.0043(10) -0.0023(10) -0.0007(10)
C3 0.0312(12) 0.0312(12) 0.043(2) 0.0045(12) 0.0045(12) -0.0038(15)
F1 0.0474(9) 0.0474(9) 0.0674(17) 0.0152(9) 0.0152(9) 0.0068(12)
N1 0.0286(11) 0.0293(11) 0.0460(15) -0.0014(10) 0.0023(10) 0.0017(9)
C4 0.0353(12) 0.0353(12) 0.0315(19) 0.0063(11) 0.0063(11) -0.0006(16)
C2 0.0312(13) 0.0244(12) 0.0383(15) -0.0002(10) 0.0011(11) 0.0007(10)
C5 0.0455(15) 0.0455(15) 0.052(3) 0.0032(14) 0.0032(14) -0.0160(19)

loop_
_atom_type_symbol
_atom_type_description
_atom_type_scat_dispersion_real
_atom_type_scat_dispersion_imag
_atom_type_scat_source
C C 0.0033 0.0016 'International Tables Vol C Tables 4.2.6.8 and 6.1.1.4'
H H 0.0000 0.0000 'International Tables Vol C Tables 4.2.6.8 and 6.1.1.4'
N N 0.0061 0.0033 'International Tables Vol C Tables 4.2.6.8 and 6.1.1.4'
F F 0.0171 0.0103 'International Tables Vol C Tables 4.2.6.8 and 6.1.1.4'
S S 0.1246 0.1234 'International Tables Vol C Tables 4.2.6.8 and 6.1.1.4'

loop_
_geom_angle_atom_site_label_1
_geom_angle_atom_site_label_2
_geom_angle_atom_site_label_3
_geom_angle
_geom_angle_site_symmetry_1
_geom_angle_site_symmetry_3
N1 S1 S2 98.31(9) . .
C2 S2 S1 90.92(10) . .
C1 N2 C1 120.6(3) 8_455 .
C1 N2 C4 119.64(16) 8_455 .
C1 N2 C4 119.64(16) . .
N1 C1 N2 119.9(2) . .
N1 C1 C2 121.1(2) . .
N2 C1 C2 119.1(2) . .
C2 C3 C2 120.4(4) . 8_455
C2 C3 F1 119.77(18) . .
C2 C3 F1 119.78(18) 8_455 .
C1 N1 S1 114.72(19) . .
N2 C4 C5 114.2(4) . .
C3 C2 C1 120.2(3) . .
C3 C2 S2 124.9(2) . .
C1 C2 S2 114.91(19) . .

loop_
_geom_bond_atom_site_label_1
_geom_bond_atom_site_label_2
_geom_bond_distance
_geom_bond_site_symmetry_2
S1 N1 1.659(2) .
S1 S2 2.1064(11) .
S2 C2 1.728(3) .
N2 C1 1.389(3) 8_455
N2 C1 1.389(3) .
N2 C4 1.463(5) .
C1 N1 1.300(3) .
C1 C2 1.428(4) .
C3 C2 1.378(3) .
C3 C2 1.378(3) 8_455
C3 F1 1.398(4) .
C4 C5 1.502(6) .
